data_2019695
loop_
_publ_author_name
'Xu, Xiao-Juan'

_publ_section_title
;
 A three-dimensional cyanide-bridged heterometallic coordination polymer:
 poly[[diacetonitrilediaqua[\m~2~-3,6-bis(pyridin-2-yl)-1,2,4,5-tetrazine-\k^4^<i>N</i>^1^,<i>N</i>^6^:<i>N</i>^3^,<i>N</i>^4^]tetra-\m-cyanido-tetracyanidodimanganese(II)molybdate(IV)]
 dihydrate]
;
_journal_coeditor_code WQ3073
_journal_issue 11
_journal_name_full 'Acta Crystallographica Section C'
_journal_page_first 1029
_journal_page_last 1032
_journal_paper_doi 10.1107/S2053229614020117
_journal_volume 70
_journal_year 2014
_chemical_formula_iupac '[Mn2 Mo (C N)8 (C12 H8 N6) (C2 H3 N)2 (H2 O)2], 2H2 O'
_chemical_formula_moiety 'C24 H18 Mn2 Mo N16 O2, 2(H2 O)'
_chemical_formula_sum 'C24 H22 Mn2 Mo N16 O4'
_chemical_formula_weight 804.40
_chemical_name_systematic
'Poly[[diacetonitrilediaqua[\m~2~-3,6-bis(pyridin-2-yl)-1,2,4,5-tetrazine-\k^4^<i>N</i>^1^,<i>N</i>^6^:<i>N</i>^3^,<i>N</i>^4^]tetra-\m-cyanido-tetracyanidodimanganese(II)molybdate(IV)] dihydrate]'
_space_group_IT_number 15
_symmetry_cell_setting monoclinic
_symmetry_space_group_name_Hall '-C 2yc'
_symmetry_space_group_name_H-M 'C 1 2/c 1'
_atom_sites_solution_hydrogens geom
_atom_sites_solution_primary direct
_atom_sites_solution_secondary difmap
_audit_creation_method SHELXL97
_cell_angle_alpha 90.00
_cell_angle_beta 101.230(3)
_cell_angle_gamma 90.00
_cell_formula_units_Z 4
_cell_length_a 15.429(2)
_cell_length_b 11.5947(17)
_cell_length_c 18.360(3)
_cell_measurement_reflns_used 2729
_cell_measurement_temperature 293(2)
_cell_measurement_theta_max 25.12
_cell_measurement_theta_min 2.13
_cell_volume 3221.6(8)
_computing_cell_refinement 'SMART (Bruker, 2003)'
_computing_data_collection 'SMART (Bruker, 2003)'
_computing_data_reduction 'SAINT (Bruker, 2003)'
_computing_molecular_graphics 'SHELXTL (Sheldrick, 2008)'
_computing_publication_material 'SHELXTL (Sheldrick, 2008)'
_computing_structure_refinement 'SHELXTL (Sheldrick, 2008)'
_computing_structure_solution 'SHELXTL (Sheldrick, 2008)'
_diffrn_ambient_temperature 293(2)
_diffrn_measured_fraction_theta_full 0.999
_diffrn_measured_fraction_theta_max 0.999
_diffrn_measurement_device_type 'Bruker SMART APEX CCD area-detector'
_diffrn_measurement_method '\f and \w'
_diffrn_radiation_monochromator graphite
_diffrn_radiation_source 'fine-focus sealed tube'
_diffrn_radiation_type MoK\a
_diffrn_radiation_wavelength 0.71073
_diffrn_reflns_av_R_equivalents 0.0149
_diffrn_reflns_av_sigmaI/netI 0.0438
_diffrn_reflns_limit_h_max 17
_diffrn_reflns_limit_h_min -18
_diffrn_reflns_limit_k_max 8
_diffrn_reflns_limit_k_min -14
_diffrn_reflns_limit_l_max 22
_diffrn_reflns_limit_l_min -19
_diffrn_reflns_number 8440
_diffrn_reflns_theta_full 25.99
_diffrn_reflns_theta_max 25.99
_diffrn_reflns_theta_min 2.21
_exptl_absorpt_coefficient_mu 1.213
_exptl_absorpt_correction_T_max 0.834
_exptl_absorpt_correction_T_min 0.794
_exptl_absorpt_correction_type multi-scan
_exptl_absorpt_process_details '(SADABS; Bruker, 2003)'
_exptl_crystal_colour yellow
_exptl_crystal_density_diffrn 1.658
_exptl_crystal_density_method 'not measured'
_exptl_crystal_description block
_exptl_crystal_F_000 1608
_exptl_crystal_size_max 0.19
_exptl_crystal_size_mid 0.17
_exptl_crystal_size_min 0.15
_refine_diff_density_max 0.621
_refine_diff_density_min -0.565
_refine_ls_extinction_method none
_refine_ls_goodness_of_fit_ref 1.114
_refine_ls_hydrogen_treatment constr
_refine_ls_matrix_type full
_refine_ls_number_parameters 214
_refine_ls_number_reflns 3160
_refine_ls_number_restraints 0
_refine_ls_restrained_S_all 1.114
_refine_ls_R_factor_all 0.0581
_refine_ls_R_factor_gt 0.0525
_refine_ls_shift/su_max 0.000
_refine_ls_shift/su_mean 0.000
_refine_ls_structure_factor_coef Fsqd
_refine_ls_weighting_details 'calc w = 1/[\s^2^(Fo^2^)+(0.0779P)^2^+0.0000P] where P=(Fo^2^+2Fc^2^)/3'
_refine_ls_weighting_scheme calc
_refine_ls_wR_factor_gt 0.1294
_refine_ls_wR_factor_ref 0.1306
_reflns_number_gt 2588
_reflns_number_total 3163
_reflns_threshold_expression I>2\s(I)
_cod_data_source_file wq3073sup1.cf
_cod_data_source_block I
_cod_depositor_comments 'Adding full bibliography for 2019695.cif.'
_cod_original_sg_symbol_H-M 'C 2/c'
_cod_database_code 2019695
_cod_database_fobs_code 2019695

loop_
_symmetry_equiv_pos_as_xyz
'x, y, z'
'-x, y, -z+1/2'
'x+1/2, y+1/2, z'
'-x+1/2, y+1/2, -z+1/2'
'-x, -y, -z'
'x, -y, z-1/2'
'-x+1/2, -y+1/2, -z'
'x+1/2, -y+1/2, z-1/2'

loop_
_atom_site_type_symbol
_atom_site_label
_atom_site_fract_x
_atom_site_fract_y
_atom_site_fract_z
_atom_site_U_iso_or_equiv
_atom_site_adp_type
_atom_site_calc_flag
_atom_site_refinement_flags
_atom_site_occupancy
_atom_site_symmetry_multiplicity
C C1 0.8934(3) 0.3483(4) 0.2109(2) 0.0282(9) Uani d . 1 1
C C2 0.9654(3) 0.3196(4) 0.3447(2) 0.0324(10) Uani d . 1 1
C C3 0.9041(3) 0.1232(4) 0.2797(2) 0.0351(10) Uani d . 1 1
C C4 0.9293(3) 0.1494(4) 0.1528(3) 0.0418(12) Uani d . 1 1
C C5 0.6564(4) 0.2297(4) 0.1771(3) 0.0463(13) Uani d . 1 1
H H5 0.7142 0.2296 0.2037 0.056 Uiso calc R 1 1
C C6 0.6028(3) 0.1392(4) 0.1868(3) 0.0456(13) Uani d . 1 1
H H6 0.6240 0.0799 0.2195 0.055 Uiso calc R 1 1
C C7 0.5184(3) 0.1370(4) 0.1482(3) 0.0470(13) Uani d . 1 1
H H7 0.4804 0.0769 0.1541 0.056 Uiso calc R 1 1
C C8 0.4904(4) 0.2274(4) 0.0998(3) 0.0467(13) Uani d . 1 1
H H8 0.4336 0.2281 0.0712 0.056 Uiso calc R 1 1
C C9 0.5475(3) 0.3149(4) 0.0949(3) 0.0349(10) Uani d . 1 1
C C10 0.5221(3) 0.4139(4) 0.0432(2) 0.0350(10) Uani d . 1 1
C C11 0.7674(4) 0.7462(5) 0.1147(3) 0.0499(14) Uani d . 1 1
C C12 0.7702(4) 0.8778(4) 0.1190(3) 0.0499(13) Uani d . 1 1
H H12A 0.8298 0.9039 0.1218 0.075 Uiso calc R 1 1
H H12B 0.7493 0.9028 0.1624 0.075 Uiso calc R 1 1
H H12C 0.7331 0.9096 0.0755 0.075 Uiso calc R 1 1
Mn Mn1 0.71550(4) 0.47689(6) 0.12395(4) 0.0323(2) Uani d . 1 1
Mo Mo1 1.0000 0.23475(4) 0.2500 0.01949(16) Uani d S 1 2
N N1 0.8339(3) 0.4082(3) 0.1893(2) 0.0376(9) Uani d . 1 1
N N2 0.9463(3) 0.3637(4) 0.3951(2) 0.0456(10) Uani d . 1 1
N N3 0.8514(3) 0.0618(4) 0.2967(2) 0.0457(11) Uani d . 1 1
N N4 0.8888(3) 0.1078(4) 0.1002(2) 0.0501(11) Uani d . 1 1
N N5 0.6304(2) 0.3178(3) 0.1317(2) 0.0359(9) Uani d . 1 1
N N6 0.5801(3) 0.4998(3) 0.0449(2) 0.0346(9) Uani d . 1 1
N N7 0.5589(2) 0.5866(3) 0.0009(2) 0.0368(9) Uani d . 1 1
N N8 0.7644(3) 0.6434(4) 0.0971(2) 0.0494(11) Uani d . 1 1
O O1 0.7471(2) 0.4036(3) 0.02394(18) 0.0453(9) Uani d . 1 1
H H1B 0.7987 0.4175 0.0163 0.054 Uiso d R 1 1
H H1A 0.7046 0.4121 -0.0128 0.054 Uiso d R 1 1
O O2 0.9031(2) 0.4621(3) -0.0005(2) 0.0497(9) Uani d . 1 1
H H2A 0.9339 0.4848 0.0405 0.060 Uiso d R 1 1
H H2B 0.9060 0.5136 -0.0329 0.060 Uiso d R 1 1

loop_
_atom_site_aniso_label
_atom_site_aniso_U_11
_atom_site_aniso_U_22
_atom_site_aniso_U_33
_atom_site_aniso_U_12
_atom_site_aniso_U_13
_atom_site_aniso_U_23
C1 0.025(2) 0.035(2) 0.024(2) 0.0045(18) 0.0030(17) -0.0095(18)
C2 0.028(2) 0.040(3) 0.028(2) 0.0001(19) 0.0016(18) -0.002(2)
C3 0.033(2) 0.032(2) 0.034(2) -0.007(2) -0.0087(19) 0.0007(19)
C4 0.033(3) 0.046(3) 0.040(3) -0.001(2) -0.006(2) -0.006(2)
C5 0.040(3) 0.045(3) 0.045(3) 0.007(2) -0.013(2) 0.017(2)
C6 0.045(3) 0.037(3) 0.047(3) -0.004(2) -0.010(2) 0.013(2)
C7 0.049(3) 0.041(3) 0.047(3) -0.011(2) 0.000(2) 0.016(2)
C8 0.045(3) 0.042(3) 0.048(3) -0.012(2) -0.003(2) 0.014(2)
C9 0.037(3) 0.031(2) 0.036(2) 0.005(2) 0.005(2) 0.001(2)
C10 0.030(2) 0.037(3) 0.032(2) 0.0065(19) -0.0060(18) -0.004(2)
C11 0.054(3) 0.047(3) 0.051(3) -0.009(3) 0.015(3) 0.012(3)
C12 0.057(3) 0.041(3) 0.058(3) 0.001(3) 0.026(3) 0.011(3)
Mn1 0.0270(4) 0.0323(4) 0.0327(4) 0.0045(3) -0.0059(3) -0.0004(3)
Mo1 0.0194(3) 0.0182(3) 0.0180(3) 0.000 -0.00332(17) 0.000
N1 0.037(2) 0.043(2) 0.029(2) 0.0104(19) -0.0028(16) -0.0071(17)
N2 0.044(2) 0.050(3) 0.045(2) -0.004(2) 0.014(2) -0.013(2)
N3 0.040(2) 0.045(2) 0.050(3) -0.013(2) 0.0055(19) 0.016(2)
N4 0.043(3) 0.048(3) 0.050(3) -0.007(2) -0.012(2) -0.015(2)
N5 0.036(2) 0.033(2) 0.032(2) 0.0047(17) -0.0102(16) 0.0070(17)
N6 0.035(2) 0.0243(18) 0.039(2) 0.0017(16) -0.0055(17) 0.0039(17)
N7 0.035(2) 0.040(2) 0.032(2) -0.0055(17) -0.0031(16) 0.0004(17)
N8 0.044(2) 0.047(3) 0.051(3) -0.005(2) -0.005(2) 0.019(2)
O1 0.0395(19) 0.059(2) 0.0346(17) 0.0047(17) 0.0014(14) -0.0001(17)
O2 0.048(2) 0.052(2) 0.050(2) -0.0064(17) 0.0119(17) 0.0185(18)

loop_
_atom_type_symbol
_atom_type_description
_atom_type_scat_dispersion_real
_atom_type_scat_dispersion_imag
_atom_type_scat_source
C C 0.0033 0.0016 'International Tables Vol C Tables 4.2.6.8 and 6.1.1.4'
H H 0.0000 0.0000 'International Tables Vol C Tables 4.2.6.8 and 6.1.1.4'
N N 0.0061 0.0033 'International Tables Vol C Tables 4.2.6.8 and 6.1.1.4'
O O 0.0106 0.0060 'International Tables Vol C Tables 4.2.6.8 and 6.1.1.4'
Mn Mn 0.3368 0.7283 'International Tables Vol C Tables 4.2.6.8 and 6.1.1.4'
Mo Mo -1.6832 0.6857 'International Tables Vol C Tables 4.2.6.8 and 6.1.1.4'

loop_
_geom_angle_atom_site_label_1
_geom_angle_atom_site_label_2
_geom_angle_atom_site_label_3
_geom_angle_site_symmetry_1
_geom_angle_site_symmetry_3
_geom_angle
N1 C1 Mo1 . . 178.5(4)
N2 C2 Mo1 . . 179.2(4)
N3 C3 Mo1 . . 179.4(4)
N4 C4 Mo1 . . 176.9(5)
N5 C5 C6 . . 123.7(5)
N5 C5 H5 . . 118.2
C6 C5 H5 . . 118.2
C7 C6 C5 . . 119.3(5)
C7 C6 H6 . . 120.4
C5 C6 H6 . . 120.4
C6 C7 C8 . . 117.9(5)
C6 C7 H7 . . 121.1
C8 C7 H7 . . 121.1
C9 C8 C7 . . 118.8(5)
C9 C8 H8 . . 120.6
C7 C8 H8 . . 120.6
N5 C9 C8 . . 124.0(4)
N5 C9 C10 . . 114.3(4)
C8 C9 C10 . . 121.6(4)
N6 C10 N7 . 5_665 123.7(4)
N6 C10 C9 . . 117.9(4)
N7 C10 C9 5_665 . 118.4(4)
N8 C11 C12 . . 167.9(6)
C11 C12 H12A . . 109.5
C11 C12 H12B . . 109.5
H12A C12 H12B . . 109.5
C11 C12 H12C . . 109.5
H12A C12 H12C . . 109.5
H12B C12 H12C . . 109.5
N1 Mn1 O1 . . 91.20(13)
N1 Mn1 N8 . . 99.39(16)
O1 Mn1 N8 . . 90.61(16)
N1 Mn1 N3 . 4_655 104.93(15)
O1 Mn1 N3 . 4_655 163.73(14)
N8 Mn1 N3 . 4_655 88.88(18)
N1 Mn1 N5 . . 95.89(14)
O1 Mn1 N5 . . 87.89(14)
N8 Mn1 N5 . . 164.67(14)
N3 Mn1 N5 4_655 . 88.31(16)
N1 Mn1 N6 . . 164.60(15)
O1 Mn1 N6 . . 80.72(13)
N8 Mn1 N6 . . 93.82(15)
N3 Mn1 N6 4_655 . 83.09(15)
N5 Mn1 N6 . . 70.88(13)
C3 Mo1 C3 . 2_755 104.6(3)
C3 Mo1 C1 . 2_755 145.91(16)
C3 Mo1 C1 2_755 2_755 86.07(17)
C3 Mo1 C1 . . 86.07(17)
C3 Mo1 C1 2_755 . 145.91(16)
C1 Mo1 C1 2_755 . 103.2(2)
C3 Mo1 C4 . . 70.36(19)
C3 Mo1 C4 2_755 . 76.79(18)
C1 Mo1 C4 2_755 . 143.52(17)
C1 Mo1 C4 . . 76.65(17)
C3 Mo1 C4 . 2_755 76.79(18)
C3 Mo1 C4 2_755 2_755 70.36(18)
C1 Mo1 C4 2_755 2_755 76.65(17)
C1 Mo1 C4 . 2_755 143.52(17)
C4 Mo1 C4 . 2_755 125.0(3)
C3 Mo1 C2 . 2_755 141.55(16)
C3 Mo1 C2 2_755 2_755 77.04(17)
C1 Mo1 C2 2_755 2_755 72.06(15)
C1 Mo1 C2 . 2_755 74.98(16)
C4 Mo1 C2 . 2_755 72.82(18)
C4 Mo1 C2 2_755 2_755 135.81(17)
C3 Mo1 C2 . . 77.04(17)
C3 Mo1 C2 2_755 . 141.55(16)
C1 Mo1 C2 2_755 . 74.98(16)
C1 Mo1 C2 . . 72.06(15)
C4 Mo1 C2 . . 135.81(17)
C4 Mo1 C2 2_755 . 72.82(18)
C2 Mo1 C2 2_755 . 125.6(2)
C1 N1 Mn1 . . 162.0(3)
C3 N3 Mn1 . 4_645 154.1(4)
C9 N5 C5 . . 116.3(4)
C9 N5 Mn1 . . 119.9(3)
C5 N5 Mn1 . . 123.5(3)
N7 N6 C10 . . 118.7(4)
N7 N6 Mn1 . . 124.7(3)
C10 N6 Mn1 . . 116.6(3)
N6 N7 C10 . 5_665 117.6(4)
C11 N8 Mn1 . . 143.1(4)
Mn1 O1 H1B . . 116.1
Mn1 O1 H1A . . 111.2
H1B O1 H1A . . 116.7
H2A O2 H2B . . 107.7

loop_
_geom_bond_atom_site_label_1
_geom_bond_atom_site_label_2
_geom_bond_site_symmetry_2
_geom_bond_distance
C1 N1 . 1.158(5)
C1 Mo1 . 2.120(4)
C2 N2 . 1.146(6)
C2 Mo1 . 2.153(4)
C3 N3 . 1.168(6)
C3 Mo1 . 2.115(5)
C4 N4 . 1.148(6)
C4 Mo1 . 2.144(5)
C5 N5 . 1.329(6)
C5 C6 . 1.370(7)
C5 H5 . 0.9300
C6 C7 . 1.356(7)
C6 H6 . 0.9300
C7 C8 . 1.388(7)
C7 H7 . 0.9300
C8 C9 . 1.357(7)
C8 H8 . 0.9300
C9 N5 . 1.326(6)
C9 C10 . 1.493(6)
C10 N6 . 1.335(6)
C10 N7 5_665 1.351(5)
C11 N8 . 1.233(7)
C11 C12 . 1.528(7)
C12 H12A . 0.9600
C12 H12B . 0.9600
C12 H12C . 0.9600
Mn1 N1 . 2.135(4)
Mn1 O1 . 2.163(3)
Mn1 N8 . 2.165(4)
Mn1 N3 4_655 2.178(4)
Mn1 N5 . 2.284(4)
Mn1 N6 . 2.315(4)
Mo1 C3 2_755 2.115(5)
Mo1 C1 2_755 2.120(4)
Mo1 C4 2_755 2.144(5)
Mo1 C2 2_755 2.153(4)
N3 Mn1 4_645 2.178(4)
N6 N7 . 1.292(5)
N7 C10 5_665 1.351(5)
O1 H1B . 0.8499
O1 H1A . 0.8500
O2 H2A . 0.8501
O2 H2B . 0.8501

loop_
_geom_hbond_atom_site_label_D
_geom_hbond_atom_site_label_H
_geom_hbond_atom_site_label_A
_geom_hbond_site_symmetry_A
_geom_hbond_distance_DH
_geom_hbond_distance_HA
_geom_hbond_distance_DA
_geom_hbond_angle_DHA
O1 H1B O2 . 0.85 1.78 2.622(5) 173.9
O1 H1A N4 7_655 0.85 1.95 2.784(5) 166.3
O2 H2A N2 2_755 0.85 2.44 2.948(5) 119.4
O2 H2B N2 6_565 0.85 2.12 2.948(5) 166.2
C6 H6 N1 4_645 0.93 2.60 3.527(6) 173.9
C8 H8 N7 5_665 0.93 2.54 2.847(6) 99.6
C12 H12A N4 1_565 0.96 2.59 3.291(6) 129.8

loop_
_geom_torsion_atom_site_label_1
_geom_torsion_atom_site_label_2
_geom_torsion_atom_site_label_3
_geom_torsion_atom_site_label_4
_geom_torsion_site_symmetry_1
_geom_torsion_site_symmetry_4
_geom_torsion
N5 C5 C6 C7 . . 0.5(9)
C5 C6 C7 C8 . . 0.4(8)
C6 C7 C8 C9 . . -1.9(8)
C7 C8 C9 N5 . . 2.7(8)
C7 C8 C9 C10 . . 179.2(5)
N5 C9 C10 N6 . . -7.2(6)
C8 C9 C10 N6 . . 176.0(5)
N5 C9 C10 N7 . 5_665 174.8(4)
C8 C9 C10 N7 . 5_665 -2.0(7)
N3 C3 Mo1 C3 . 2_755 11E1(4)
N3 C3 Mo1 C1 . 2_755 1E1(5)
N3 C3 Mo1 C1 . . -10E1(4)
N3 C3 Mo1 C4 . . -18E1(10)
N3 C3 Mo1 C4 . 2_755 5E1(4)
N3 C3 Mo1 C2 . 2_755 -16E1(4)
N3 C3 Mo1 C2 . . -3E1(4)
N1 C1 Mo1 C3 . . -26(13)
N1 C1 Mo1 C3 . 2_755 85(13)
N1 C1 Mo1 C1 . 2_755 -17E1(10)
N1 C1 Mo1 C4 . . 45(13)
N1 C1 Mo1 C4 . 2_755 -87(13)
N1 C1 Mo1 C2 . 2_755 120(13)
N1 C1 Mo1 C2 . . -103(13)
N4 C4 Mo1 C3 . . 93(9)
N4 C4 Mo1 C3 . 2_755 -156(9)
N4 C4 Mo1 C1 . 2_755 -92(9)
N4 C4 Mo1 C1 . . 2(9)
N4 C4 Mo1 C4 . 2_755 150(9)
N4 C4 Mo1 C2 . 2_755 -76(9)
N4 C4 Mo1 C2 . . 48(9)
N2 C2 Mo1 C3 . . -0E1(3)
N2 C2 Mo1 C3 . 2_755 -10E1(3)
N2 C2 Mo1 C1 . 2_755 -16E1(3)
N2 C2 Mo1 C1 . . 9E1(3)
N2 C2 Mo1 C4 . . 4E1(3)
N2 C2 Mo1 C4 . 2_755 -8E1(3)
N2 C2 Mo1 C2 . 2_755 14E1(3)
Mo1 C1 N1 Mn1 . . -45(14)
O1 Mn1 N1 C1 . . -33.0(13)
N8 Mn1 N1 C1 . . -123.8(13)
N3 Mn1 N1 C1 4_655 . 144.8(12)
N5 Mn1 N1 C1 . . 55.0(13)
N6 Mn1 N1 C1 . . 24.9(16)
Mo1 C3 N3 Mn1 . 4_645 -1E1(5)
C8 C9 N5 C5 . . -1.8(7)
C10 C9 N5 C5 . . -178.5(4)
C8 C9 N5 Mn1 . . -175.7(4)
C10 C9 N5 Mn1 . . 7.6(5)
C6 C5 N5 C9 . . 0.2(8)
C6 C5 N5 Mn1 . . 173.8(4)
N1 Mn1 N5 C9 . . -176.4(3)
O1 Mn1 N5 C9 . . -85.4(4)
N8 Mn1 N5 C9 . . -0.8(8)
N3 Mn1 N5 C9 4_655 . 78.7(4)
N6 Mn1 N5 C9 . . -4.5(3)
N1 Mn1 N5 C5 . . 10.1(4)
O1 Mn1 N5 C5 . . 101.1(4)
N8 Mn1 N5 C5 . . -174.3(6)
N3 Mn1 N5 C5 4_655 . -94.7(4)
N6 Mn1 N5 C5 . . -178.0(4)
N7 C10 N6 N7 5_665 . -1.6(8)
C9 C10 N6 N7 . . -179.5(4)
N7 C10 N6 Mn1 5_665 . -178.7(3)
C9 C10 N6 Mn1 . . 3.4(5)
N1 Mn1 N6 N7 . . -144.7(5)
O1 Mn1 N6 N7 . . -85.6(4)
N8 Mn1 N6 N7 . . 4.4(4)
N3 Mn1 N6 N7 4_655 . 92.8(4)
N5 Mn1 N6 N7 . . -176.6(4)
N1 Mn1 N6 C10 . . 32.2(7)
O1 Mn1 N6 C10 . . 91.3(3)
N8 Mn1 N6 C10 . . -178.7(3)
N3 Mn1 N6 C10 4_655 . -90.3(4)
N5 Mn1 N6 C10 . . 0.3(3)
C10 N6 N7 C10 . 5_665 1.5(7)
Mn1 N6 N7 C10 . 5_665 178.3(3)
C12 C11 N8 Mn1 . . -146(2)
N1 Mn1 N8 C11 . . -99.5(7)
O1 Mn1 N8 C11 . . 169.1(7)
N3 Mn1 N8 C11 4_655 . 5.4(7)
N5 Mn1 N8 C11 . . 84.9(9)
N6 Mn1 N8 C11 . . 88.4(7)
